data_4328581
loop_
_publ_author_name
'El\.zbieta Nojman'
'Anna Berlicka'
'Ludmi\/la Szterenberg'
'Lechos\/law Latos-Gra\.zy\'nski'

_publ_contact_author_email lechoslaw.latos-grazynski@chem.uni.wroc.pl
_publ_section_title
;
 Nickel(II) and Palladium(II) Thiaethyneporphyrins. Intramolecular
 Metal(II)-\h2-CC Interaction inside a Porphyrinoid Frame
;
_journal_name_full 'Inorganic Chemistry'
_journal_page_first 3247
_journal_page_last 3260
_journal_paper_doi 10.1021/ic2027175
_journal_volume 51
_journal_year 2012
_chemical_formula_moiety 'C24 H20 N2'
_chemical_formula_sum 'C24 H20 N2'
_chemical_formula_weight 336.42
_chemical_name_systematic 1,4-diphenyl-1,4-di(pyrrol-2-yl)-but-2-yn
_space_group_IT_number 14
_symmetry_cell_setting monoclinic
_symmetry_space_group_name_Hall '-P 2yn'
_symmetry_space_group_name_H-M 'P 1 21/n 1'
_atom_sites_solution_hydrogens geom
_atom_sites_solution_primary direct
_atom_sites_solution_secondary difmap
_audit_creation_method SHELXL-97
_cell_angle_alpha 90.00
_cell_angle_beta 95.557(2)
_cell_angle_gamma 90.00
_cell_formula_units_Z 4
_cell_length_a 15.855(3)
_cell_length_b 6.835(1)
_cell_length_c 16.605(4)
_cell_measurement_reflns_used 18928
_cell_measurement_temperature 110(2)
_cell_measurement_theta_max 27.99
_cell_measurement_theta_min 0
_cell_volume 1791.0(6)
_computing_structure_refinement 'SHELXL-97 (Sheldrick, 1997)'
_computing_structure_solution 'SHELXS-97 (Sheldrick, 1990)'
_diffrn_ambient_temperature 110(2)
_diffrn_measured_fraction_theta_full 0.973
_diffrn_measured_fraction_theta_max 0.973
_diffrn_measurement_device_type 'GONIOMETER OXFORD DIFFRACTION KM4 XCALIBUR2'
_diffrn_measurement_method \w
_diffrn_radiation_monochromator graphite
_diffrn_radiation_source 'fine-focus sealed tube'
_diffrn_radiation_type MoK\a
_diffrn_radiation_wavelength 0.71073
_diffrn_reflns_av_R_equivalents 0.0379
_diffrn_reflns_av_sigmaI/netI 0.0804
_diffrn_reflns_limit_h_max 19
_diffrn_reflns_limit_h_min -20
_diffrn_reflns_limit_k_max 9
_diffrn_reflns_limit_k_min -9
_diffrn_reflns_limit_l_max 20
_diffrn_reflns_limit_l_min -21
_diffrn_reflns_number 14921
_diffrn_reflns_theta_full 27.99
_diffrn_reflns_theta_max 27.99
_diffrn_reflns_theta_min 0
_exptl_absorpt_coefficient_mu 0.073
_exptl_absorpt_correction_type none
_exptl_crystal_colour 'transparent brown'
_exptl_crystal_density_diffrn 1.248
_exptl_crystal_description plate
_exptl_crystal_F_000 712
_exptl_crystal_size_max 0.25
_exptl_crystal_size_mid 0.19
_exptl_crystal_size_min 0.06
_refine_diff_density_max 0.209
_refine_diff_density_min -0.214
_refine_diff_density_rms 0.038
_refine_ls_extinction_method none
_refine_ls_goodness_of_fit_ref 1.000
_refine_ls_hydrogen_treatment mixed
_refine_ls_matrix_type full
_refine_ls_number_parameters 243
_refine_ls_number_reflns 4190
_refine_ls_number_restraints 0
_refine_ls_restrained_S_all 1.000
_refine_ls_R_factor_all 0.0653
_refine_ls_R_factor_gt 0.0374
_refine_ls_shift/su_max 0.001
_refine_ls_shift/su_mean 0.000
_refine_ls_structure_factor_coef Fsqd
_refine_ls_weighting_details 'calc w=1/[\s^2^(Fo^2^)+(0.0291P)^2^+0.0000P] where P=(Fo^2^+2Fc^2^)/3'
_refine_ls_weighting_scheme calc
_refine_ls_wR_factor_gt 0.0782
_refine_ls_wR_factor_ref 0.0822
_reflns_number_gt 2793
_reflns_number_total 4190
_reflns_threshold_expression >2sigma(I)
_cod_data_source_file ic2027175_si_002_1.cif
_cod_data_source_block noj21
_cod_original_sg_symbol_Hall '-P 2ybn'
_cod_database_code 4328581

loop_
_publ_contact_author
Lechoslaw
Latos-Grazynski

loop_
_symmetry_equiv_pos_as_xyz
'x, y, z'
'-x+1/2, y+1/2, -z+1/2'
'-x, -y, -z'
'x-1/2, -y-1/2, z-1/2'

loop_
_atom_site_label
_atom_site_type_symbol
_atom_site_fract_x
_atom_site_fract_y
_atom_site_fract_z
_atom_site_U_iso_or_equiv
_atom_site_adp_type
_atom_site_occupancy
_atom_site_symmetry_multiplicity
_atom_site_calc_flag
_atom_site_refinement_flags
C1 C 0.78295(7) 0.29649(17) 0.08201(7) 0.0193(3) Uani 1 1 d .
H1 H 0.7694 0.1888 0.0440 0.023 Uiso 1 1 calc R
N15 N 0.73656(6) 0.37864(15) 0.21869(6) 0.0226(2) Uani 1 1 d .
C4 C 1.02493(7) 0.21617(17) 0.19548(7) 0.0198(3) Uani 1 1 d .
H4 H 1.0618 0.3156 0.1747 0.024 Uiso 1 1 calc R
C41 C 1.06544(6) 0.01798(17) 0.17985(7) 0.0186(3) Uani 1 1 d .
C3 C 0.94024(7) 0.24270(17) 0.15046(7) 0.0207(3) Uani 1 1 d .
C11 C 0.72282(7) 0.28081(16) 0.14700(7) 0.0195(3) Uani 1 1 d .
C111 C 0.77071(7) 0.48670(16) 0.03383(7) 0.0176(3) Uani 1 1 d .
N9 N 0.97351(6) 0.15362(16) 0.33178(7) 0.0260(3) Uani 1 1 d .
C114 C 0.74359(7) 0.82681(18) -0.05792(8) 0.0259(3) Uani 1 1 d .
H114 H 0.7346 0.9402 -0.0885 0.031 Uiso 1 1 calc R
C5 C 1.02229(7) 0.25970(17) 0.28372(7) 0.0198(3) Uani 1 1 d .
C112 C 0.69539(7) 0.51429(17) -0.01517(7) 0.0221(3) Uani 1 1 d .
H112 H 0.6538 0.4180 -0.0175 0.027 Uiso 1 1 calc R
C115 C 0.81842(7) 0.80029(18) -0.00974(8) 0.0252(3) Uani 1 1 d .
H115 H 0.8601 0.8963 -0.0080 0.030 Uiso 1 1 calc R
C42 C 1.13525(7) -0.04265(18) 0.23044(7) 0.0232(3) Uani 1 1 d .
H42 H 1.1537 0.0323 0.2755 0.028 Uiso 1 1 calc R
C46 C 1.03768(7) -0.09869(18) 0.11441(7) 0.0231(3) Uani 1 1 d .
H46 H 0.9900 -0.0622 0.0807 0.028 Uiso 1 1 calc R
C113 C 0.68170(7) 0.68285(18) -0.06038(7) 0.0250(3) Uani 1 1 d .
H113 H 0.6309 0.6999 -0.0926 0.030 Uiso 1 1 calc R
C8 C 0.98493(7) 0.22337(19) 0.40920(8) 0.0278(3) Uani 1 1 d .
H8 H 0.9588 0.1762 0.4531 0.033 Uiso 1 1 calc R
C13 C 0.61687(7) 0.21733(18) 0.22416(8) 0.0268(3) Uani 1 1 d .
H13 H 0.5672 0.1680 0.2417 0.032 Uiso 1 1 calc R
C43 C 1.17788(7) -0.21285(18) 0.21487(8) 0.0268(3) Uani 1 1 d .
H43 H 1.2248 -0.2513 0.2492 0.032 Uiso 1 1 calc R
C2 C 0.87110(7) 0.26634(17) 0.11750(7) 0.0206(3) Uani 1 1 d .
C7 C 1.04133(7) 0.37424(18) 0.41080(8) 0.0269(3) Uani 1 1 d .
H7 H 1.0607 0.4484 0.4558 0.032 Uiso 1 1 calc R
C45 C 1.08051(7) -0.26998(18) 0.09867(8) 0.0266(3) Uani 1 1 d .
H45 H 1.0615 -0.3470 0.0544 0.032 Uiso 1 1 calc R
C6 C 1.06472(7) 0.39676(18) 0.33147(7) 0.0248(3) Uani 1 1 d .
H6 H 1.1025 0.4890 0.3147 0.030 Uiso 1 1 calc R
C116 C 0.83213(7) 0.63190(17) 0.03615(7) 0.0215(3) Uani 1 1 d .
H116 H 0.8828 0.6161 0.0687 0.026 Uiso 1 1 calc R
C12 C 0.64872(7) 0.17868(18) 0.14857(8) 0.0252(3) Uani 1 1 d .
H12 H 0.6238 0.0986 0.1077 0.030 Uiso 1 1 calc R
C44 C 1.15098(7) -0.32600(19) 0.14834(8) 0.0269(3) Uani 1 1 d .
H44 H 1.1803 -0.4392 0.1372 0.032 Uiso 1 1 calc R
C14 C 0.67287(7) 0.34022(17) 0.26596(8) 0.0250(3) Uani 1 1 d .
H14 H 0.6684 0.3892 0.3176 0.030 Uiso 1 1 calc R
H16 H 0.7817(9) 0.451(2) 0.2342(8) 0.045(4) Uiso 1 1 d .
H10 H 0.9384(9) 0.052(2) 0.3140(8) 0.046(4) Uiso 1 1 d .

loop_
_atom_site_aniso_label
_atom_site_aniso_U_11
_atom_site_aniso_U_22
_atom_site_aniso_U_33
_atom_site_aniso_U_23
_atom_site_aniso_U_13
_atom_site_aniso_U_12
C1 0.0206(6) 0.0180(6) 0.0189(7) -0.0017(5) -0.0009(5) 0.0004(4)
N15 0.0254(6) 0.0186(5) 0.0240(6) -0.0021(5) 0.0035(4) -0.0040(4)
C4 0.0190(6) 0.0203(6) 0.0199(7) 0.0016(5) 0.0013(5) -0.0018(5)
C41 0.0169(6) 0.0206(6) 0.0188(7) 0.0023(5) 0.0046(5) -0.0013(4)
C3 0.0246(7) 0.0187(6) 0.0190(7) 0.0002(5) 0.0037(5) 0.0008(5)
C11 0.0218(6) 0.0164(6) 0.0197(7) 0.0019(5) -0.0013(5) 0.0014(5)
C111 0.0212(6) 0.0183(6) 0.0139(6) -0.0017(5) 0.0039(5) 0.0031(4)
N9 0.0269(6) 0.0264(6) 0.0253(6) -0.0028(5) 0.0054(4) -0.0062(5)
C114 0.0337(7) 0.0229(7) 0.0215(7) 0.0047(5) 0.0044(5) 0.0047(5)
C5 0.0184(6) 0.0201(6) 0.0206(7) -0.0003(5) 0.0001(5) 0.0021(4)
C112 0.0206(6) 0.0249(7) 0.0209(7) -0.0005(5) 0.0019(5) -0.0006(5)
C115 0.0285(7) 0.0221(7) 0.0254(7) 0.0002(6) 0.0047(5) -0.0033(5)
C42 0.0221(6) 0.0250(7) 0.0224(7) -0.0005(5) 0.0022(5) 0.0001(5)
C46 0.0208(6) 0.0274(7) 0.0208(7) -0.0011(5) 0.0010(5) 0.0001(5)
C113 0.0240(6) 0.0301(7) 0.0202(7) 0.0022(6) -0.0008(5) 0.0043(5)
C8 0.0284(7) 0.0345(8) 0.0208(7) -0.0008(6) 0.0049(5) 0.0035(5)
C13 0.0229(6) 0.0233(7) 0.0349(8) 0.0093(6) 0.0059(5) 0.0009(5)
C43 0.0221(6) 0.0314(7) 0.0270(8) 0.0037(6) 0.0029(5) 0.0048(5)
C2 0.0260(7) 0.0174(6) 0.0190(7) 0.0005(5) 0.0048(5) 0.0009(5)
C7 0.0275(7) 0.0276(7) 0.0246(8) -0.0066(6) -0.0020(5) 0.0044(5)
C45 0.0302(7) 0.0263(7) 0.0243(8) -0.0061(6) 0.0067(5) -0.0017(5)
C6 0.0245(7) 0.0223(7) 0.0271(8) -0.0018(6) 0.0004(5) -0.0021(5)
C116 0.0213(6) 0.0234(7) 0.0193(7) -0.0014(5) 0.0001(5) 0.0011(5)
C12 0.0259(7) 0.0214(7) 0.0272(8) 0.0023(6) -0.0034(5) -0.0040(5)
C44 0.0285(7) 0.0249(7) 0.0290(8) 0.0013(6) 0.0113(5) 0.0050(5)
C14 0.0307(7) 0.0203(6) 0.0253(8) 0.0029(5) 0.0090(5) 0.0036(5)

loop_
_atom_type_symbol
_atom_type_description
_atom_type_scat_dispersion_real
_atom_type_scat_dispersion_imag
_atom_type_scat_source
C C 0.0033 0.0016 'International Tables Vol C Tables 4.2.6.8 and 6.1.1.4'
H H 0.0000 0.0000 'International Tables Vol C Tables 4.2.6.8 and 6.1.1.4'
N N 0.0061 0.0033 'International Tables Vol C Tables 4.2.6.8 and 6.1.1.4'

loop_
_geom_angle_atom_site_label_1
_geom_angle_atom_site_label_2
_geom_angle_atom_site_label_3
_geom_angle
C2 C1 C11 110.06(10)
C2 C1 C111 113.23(9)
C11 C1 C111 112.15(9)
C2 C1 H1 107.0
C11 C1 H1 107.0
C111 C1 H1 107.0
C14 N15 C11 110.08(10)
C14 N15 H16 124.2(10)
C11 N15 H16 125.6(10)
C3 C4 C5 111.01(10)
C3 C4 C41 113.37(9)
C5 C4 C41 113.13(9)
C3 C4 H4 106.2
C5 C4 H4 106.2
C41 C4 H4 106.2
C46 C41 C42 118.54(11)
C46 C41 C4 122.37(10)
C42 C41 C4 119.00(10)
C2 C3 C4 177.13(13)
N15 C11 C12 107.34(11)
N15 C11 C1 121.99(10)
C12 C11 C1 130.66(11)
C116 C111 C112 118.65(11)
C116 C111 C1 122.69(10)
C112 C111 C1 118.66(10)
C8 N9 C5 109.41(10)
C8 N9 H10 125.8(9)
C5 N9 H10 124.8(9)
C115 C114 C113 119.39(12)
C115 C114 H114 120.3
C113 C114 H114 120.3
C6 C5 N9 107.43(11)
C6 C5 C4 130.25(11)
N9 C5 C4 122.30(10)
C113 C112 C111 120.79(11)
C113 C112 H112 119.6
C111 C112 H112 119.6
C114 C115 C116 120.61(11)
C114 C115 H115 119.7
C116 C115 H115 119.7
C43 C42 C41 120.95(12)
C43 C42 H42 119.5
C41 C42 H42 119.5
C41 C46 C45 120.54(11)
C41 C46 H46 119.7
C45 C46 H46 119.7
C112 C113 C114 120.15(11)
C112 C113 H113 119.9
C114 C113 H113 119.9
C7 C8 N9 108.00(12)
C7 C8 H8 126.0
N9 C8 H8 126.0
C14 C13 C12 107.12(11)
C14 C13 H13 126.4
C12 C13 H13 126.4
C44 C43 C42 120.13(11)
C44 C43 H43 119.9
C42 C43 H43 119.9
C3 C2 C1 176.09(13)
C8 C7 C6 107.19(11)
C8 C7 H7 126.4
C6 C7 H7 126.4
C44 C45 C46 120.27(11)
C44 C45 H45 119.9
C46 C45 H45 119.9
C5 C6 C7 107.98(11)
C5 C6 H6 126.0
C7 C6 H6 126.0
C115 C116 C111 120.41(11)
C115 C116 H116 119.8
C111 C116 H116 119.8
C11 C12 C13 107.51(11)
C11 C12 H12 126.2
C13 C12 H12 126.2
C45 C44 C43 119.53(11)
C45 C44 H44 120.2
C43 C44 H44 120.2
C13 C14 N15 107.94(12)
C13 C14 H14 126.0
N15 C14 H14 126.0

loop_
_geom_bond_atom_site_label_1
_geom_bond_atom_site_label_2
_geom_bond_distance
C1 C2 1.4776(15)
C1 C11 1.5113(16)
C1 C111 1.5290(16)
C1 H1 0.9800
N15 C14 1.3631(15)
N15 C11 1.3643(15)
N15 H16 0.888(14)
C4 C3 1.4833(16)
C4 C5 1.4998(16)
C4 C41 1.5320(15)
C4 H4 0.9800
C41 C46 1.3848(16)
C41 C42 1.3866(15)
C3 C2 1.1880(15)
C11 C12 1.3690(16)
C111 C116 1.3884(15)
C111 C112 1.3911(15)
N9 C8 1.3666(16)
N9 C5 1.3712(15)
N9 H10 0.923(14)
C114 C115 1.3773(16)
C114 C113 1.3874(17)
C114 H114 0.9300
C5 C6 1.3620(16)
C112 C113 1.3807(16)
C112 H112 0.9300
C115 C116 1.3858(16)
C115 H115 0.9300
C42 C43 1.3823(16)
C42 H42 0.9300
C46 C45 1.3909(16)
C46 H46 0.9300
C113 H113 0.9300
C8 C7 1.3635(17)
C8 H8 0.9300
C13 C14 1.3625(17)
C13 C12 1.4223(18)
C13 H13 0.9300
C43 C44 1.3818(17)
C43 H43 0.9300
C7 C6 1.4111(17)
C7 H7 0.9300
C45 C44 1.3771(16)
C45 H45 0.9300
C6 H6 0.9300
C116 H116 0.9300
C12 H12 0.9300
C44 H44 0.9300
C14 H14 0.9300
